data_7202986
loop_
_publ_author_name
'Du, Miao'
'Li, Cheng-Peng'
'Zhao, Xiao-Jun'
'Yu, Qian'

_publ_section_title
;
 Interplay of coordinative and supramolecular interactions in
 engineering unusual crystalline architectures of low-dimensional
 metal--pamoate complexes under co-ligand intervention
;
_journal_issue 11
_journal_name_full CrystEngComm
_journal_page_first 1011
_journal_paper_doi 10.1039/b707853f
_journal_volume 9
_journal_year 2007
_chemical_formula_sum 'C59 H65 Cd N5 O15'
_chemical_formula_weight 1196.56
_chemical_name_systematic
;
?
;
_space_group_IT_number 15
_symmetry_cell_setting monoclinic
_symmetry_space_group_name_Hall '-C 2yc'
_symmetry_space_group_name_H-M 'C 1 2/c 1'
_atom_sites_solution_hydrogens geom
_atom_sites_solution_primary direct
_atom_sites_solution_secondary difmap
_audit_creation_method SHELXL-97
_cell_angle_alpha 90.00
_cell_angle_beta 120.9050(10)
_cell_angle_gamma 90.00
_cell_formula_units_Z 4
_cell_length_a 28.323(2)
_cell_length_b 11.0466(8)
_cell_length_c 20.5022(16)
_cell_measurement_reflns_used 6399
_cell_measurement_temperature 295(2)
_cell_measurement_theta_max 26.23
_cell_measurement_theta_min 2.32
_cell_volume 5503.8(7)
_computing_cell_refinement 'Bruker APEX II '
_computing_data_collection 'Bruker APEX II '
_computing_data_reduction 'Bruker SAINT'
_computing_molecular_graphics 'Bruker SHELXTL'
_computing_publication_material 'Bruker SHELXTL'
_computing_structure_refinement 'SHELXL-97 (Sheldrick, 1997)'
_computing_structure_solution 'SHELXS-97 (Sheldrick, 1990)'
_diffrn_ambient_temperature 295(2)
_diffrn_measured_fraction_theta_full 0.987
_diffrn_measured_fraction_theta_max 0.987
_diffrn_measurement_device_type 'APEX II CCD area detector'
_diffrn_measurement_method 'phi and omega scans'
_diffrn_radiation_monochromator graphite
_diffrn_radiation_source 'fine-focus sealed tube'
_diffrn_radiation_type MoK\a
_diffrn_radiation_wavelength 0.71073
_diffrn_reflns_av_R_equivalents 0.0198
_diffrn_reflns_av_sigmaI/netI 0.0233
_diffrn_reflns_limit_h_max 37
_diffrn_reflns_limit_h_min -37
_diffrn_reflns_limit_k_max 14
_diffrn_reflns_limit_k_min -7
_diffrn_reflns_limit_l_max 26
_diffrn_reflns_limit_l_min -26
_diffrn_reflns_number 17914
_diffrn_reflns_theta_full 27.87
_diffrn_reflns_theta_max 27.87
_diffrn_reflns_theta_min 2.03
_exptl_absorpt_coefficient_mu 0.471
_exptl_absorpt_correction_T_max 1.000000
_exptl_absorpt_correction_T_min 0.887713
_exptl_absorpt_correction_type multi-scan
_exptl_absorpt_process_details SADABS
_exptl_crystal_colour Yellow
_exptl_crystal_density_diffrn 1.444
_exptl_crystal_density_meas ?
_exptl_crystal_density_method 'not measured'
_exptl_crystal_description Block
_exptl_crystal_F_000 2488
_exptl_crystal_size_max 0.34
_exptl_crystal_size_mid 0.28
_exptl_crystal_size_min 0.22
_refine_diff_density_max 1.210
_refine_diff_density_min -1.676
_refine_diff_density_rms 0.074
_refine_ls_extinction_method none
_refine_ls_goodness_of_fit_ref 1.147
_refine_ls_hydrogen_treatment constr
_refine_ls_matrix_type full
_refine_ls_number_parameters 294
_refine_ls_number_reflns 6475
_refine_ls_number_restraints 0
_refine_ls_restrained_S_all 1.147
_refine_ls_R_factor_all 0.0538
_refine_ls_R_factor_gt 0.0452
_refine_ls_shift/su_max 0.001
_refine_ls_shift/su_mean 0.000
_refine_ls_structure_factor_coef Fsqd
_refine_ls_weighting_details 'calc w=1/[\s^2^(Fo^2^)+(0.0931P)^2^+1.1808P] where P=(Fo^2^+2Fc^2^)/3'
_refine_ls_weighting_scheme calc
_refine_ls_wR_factor_gt 0.1410
_refine_ls_wR_factor_ref 0.1472
_reflns_number_gt 5059
_reflns_number_total 6475
_reflns_threshold_expression >2sigma(I)
_cod_data_source_file b707853f.txt
_cod_data_source_block 4
_cod_depositor_comments
;
The following automatic conversions were performed:
'_symmetry_cell_setting' value 'Monoclinic' changed to 'monoclinic'
according to '/home/saulius/struct/CIF-dictionaries/cif_core.dic'
dictionary named 'cif_core.dic' version 2.4.1 from
2010-06-29.

'_exptl_absorpt_correction_type' value 'Multi-Scan' changed
to 'multi-scan' according to
'/home/saulius/struct/CIF-dictionaries/cif_core.dic' dictionary named
'cif_core.dic' version 2.4.1 from 2010-06-29.

Automatic conversion script
Id: cif_fix_enum 1527 2010-12-29 10:47:43Z saulius 

The following automatic conversions were performed:

'_exptl_crystal_density_meas' value 'None' was changed to '?' - the
value is perceived as not measured.

Automatic conversion script
Id: cif_fix_values 3008 2015-01-20 13:52:24Z robertas 
;
_cod_original_cell_volume 5503.9(7)
_cod_original_sg_symbol_H-M C2/c
_cod_database_code 7202986

loop_
_symmetry_equiv_pos_as_xyz
'x, y, z'
'-x, y, -z+1/2'
'x+1/2, y+1/2, z'
'-x+1/2, y+1/2, -z+1/2'
'-x, -y, -z'
'x, -y, z-1/2'
'-x+1/2, -y+1/2, -z'
'x+1/2, -y+1/2, z-1/2'

loop_
_atom_site_label
_atom_site_type_symbol
_atom_site_fract_x
_atom_site_fract_y
_atom_site_fract_z
_atom_site_U_iso_or_equiv
_atom_site_adp_type
_atom_site_occupancy
_atom_site_symmetry_multiplicity
_atom_site_calc_flag
_atom_site_refinement_flags
_atom_site_disorder_assembly
_atom_site_disorder_group
Cd1 Cd 1.0000 0.753077(19) 0.2500 0.03715(11) Uani 1 2 d S . .
C1 C 1.04688(12) 0.5903(2) 0.19600(14) 0.0440(6) Uani 1 1 d . . .
C2 C 1.06438(11) 0.4886(2) 0.16481(13) 0.0398(5) Uani 1 1 d . . .
C3 C 1.02467(11) 0.4239(2) 0.09846(13) 0.0379(5) Uani 1 1 d . . .
C4 C 1.03981(10) 0.3257(2) 0.07081(13) 0.0398(5) Uani 1 1 d . . .
C5 C 1.09585(12) 0.2909(3) 0.10818(15) 0.0427(6) Uani 1 1 d . . .
C6 C 1.11586(13) 0.1923(3) 0.08415(19) 0.0563(7) Uani 1 1 d . . .
H6 H 1.0913 0.1483 0.0412 0.068 Uiso 1 1 calc R . .
C7 C 1.16991(14) 0.1615(3) 0.1226(2) 0.0682(9) Uani 1 1 d . . .
H7 H 1.1816 0.0974 0.1049 0.082 Uiso 1 1 calc R . .
C8 C 1.20848(16) 0.2232(4) 0.1880(3) 0.0680(9) Uani 1 1 d . . .
H8 H 1.2452 0.1992 0.2141 0.082 Uiso 1 1 calc R . .
C9 C 1.19164(12) 0.3193(3) 0.21316(19) 0.0569(7) Uani 1 1 d . . .
H9 H 1.2172 0.3611 0.2564 0.068 Uiso 1 1 calc R . .
C10 C 1.13562(11) 0.3560(2) 0.17398(15) 0.0450(6) Uani 1 1 d . . .
C11 C 1.11821(11) 0.4541(2) 0.20003(14) 0.0438(6) Uani 1 1 d . . .
H11 H 1.1442 0.4968 0.2426 0.053 Uiso 1 1 calc R . .
C12 C 0.99455(14) 0.2634(2) -0.00012(16) 0.0425(6) Uani 1 1 d . . .
H12A H 1.0113 0.2069 -0.0186 0.051 Uiso 1 1 calc R . .
H12B H 0.9750 0.3238 -0.0393 0.051 Uiso 1 1 calc R . .
C13 C 0.95345(10) 0.1954(2) 0.01313(13) 0.0381(5) Uani 1 1 d . . .
C14 C 0.97224(10) 0.0953(2) 0.05948(13) 0.0374(5) Uani 1 1 d . . .
C15 C 0.93827(10) 0.0291(2) 0.07951(12) 0.0366(5) Uani 1 1 d . . .
C16 C 0.96150(11) -0.0713(2) 0.13679(14) 0.0410(5) Uani 1 1 d . . .
C17 C 0.88409(11) 0.0612(2) 0.04720(14) 0.0427(5) Uani 1 1 d . . .
H17 H 0.8614 0.0172 0.0589 0.051 Uiso 1 1 calc R . .
C18 C 0.86193(11) 0.1600(2) -0.00358(14) 0.0442(6) Uani 1 1 d . . .
C19 C 0.80590(13) 0.1916(3) -0.03598(19) 0.0615(8) Uani 1 1 d . . .
H19 H 0.7836 0.1468 -0.0239 0.074 Uiso 1 1 calc R . .
C20 C 0.78410(15) 0.2878(4) -0.0852(2) 0.0737(10) Uani 1 1 d . . .
H20 H 0.7472 0.3081 -0.1068 0.088 Uiso 1 1 calc R . .
C21 C 0.81796(14) 0.3545(3) -0.10228(18) 0.0683(9) Uani 1 1 d . . .
H21 H 0.8031 0.4193 -0.1358 0.082 Uiso 1 1 calc R . .
C22 C 0.87260(13) 0.3277(3) -0.07113(15) 0.0535(7) Uani 1 1 d . . .
H22 H 0.8941 0.3751 -0.0834 0.064 Uiso 1 1 calc R . .
C23 C 0.89719(12) 0.2284(2) -0.02028(14) 0.0404(6) Uani 1 1 d . . .
C24 C 0.7137(2) 0.9171(5) 0.9254(2) 0.1070(16) Uani 1 1 d . . .
H24A H 0.7408 0.9803 0.9467 0.160 Uiso 1 1 calc R . .
H24B H 0.6901 0.9305 0.8718 0.160 Uiso 1 1 calc R . .
H24C H 0.7319 0.8403 0.9337 0.160 Uiso 1 1 calc R . .
C25 C 0.6446(2) 0.8666(5) 0.9615(3) 0.1076(15) Uani 1 1 d . . .
H25A H 0.6395 0.9059 0.9992 0.161 Uiso 1 1 calc R . .
H25B H 0.6532 0.7828 0.9745 0.161 Uiso 1 1 calc R . .
H25C H 0.6114 0.8729 0.9128 0.161 Uiso 1 1 calc R . .
N1 N 0.6839(3) 0.9173(7) 0.9587(4) 0.276(6) Uani 1 1 d . . .
H1A H 0.7107 0.9137 1.0079 0.331 Uiso 1 1 calc R . .
H1B H 0.6727 0.9950 0.9516 0.331 Uiso 1 1 calc R . .
O1 O 1.08125(9) 0.65183(18) 0.25016(11) 0.0584(5) Uani 1 1 d . . .
O2 O 0.99540(9) 0.60859(18) 0.16651(12) 0.0516(5) Uani 1 1 d . . .
O3 O 0.97130(8) 0.45637(18) 0.06104(10) 0.0494(4) Uani 1 1 d . . .
H3A H 0.9666 0.5103 0.0846 0.074 Uiso 1 1 calc R . .
O4 O 1.02523(8) 0.06045(18) 0.08764(11) 0.0483(4) Uani 1 1 d . . .
H4A H 1.0325 0.0037 0.1171 0.072 Uiso 1 1 calc R . .
O5 O 1.01136(8) -0.10044(18) 0.16427(11) 0.0525(5) Uani 1 1 d . . .
O6 O 0.93198(8) -0.12135(17) 0.15799(11) 0.0522(5) Uani 1 1 d . . .

loop_
_atom_site_aniso_label
_atom_site_aniso_U_11
_atom_site_aniso_U_22
_atom_site_aniso_U_33
_atom_site_aniso_U_23
_atom_site_aniso_U_13
_atom_site_aniso_U_12
Cd1 0.04232(16) 0.02461(15) 0.04356(17) 0.000 0.02135(12) 0.000
C1 0.0656(17) 0.0297(12) 0.0435(13) 0.0009(10) 0.0329(13) -0.0019(12)
C2 0.0551(14) 0.0304(12) 0.0429(12) -0.0008(10) 0.0315(11) -0.0046(11)
C3 0.0463(13) 0.0337(12) 0.0382(11) 0.0023(9) 0.0250(11) -0.0031(10)
C4 0.0548(14) 0.0361(13) 0.0396(12) -0.0026(10) 0.0322(11) -0.0064(11)
C5 0.0559(15) 0.0396(13) 0.0500(14) -0.0038(11) 0.0396(13) -0.0067(12)
C6 0.0657(18) 0.0536(19) 0.0719(19) -0.0141(15) 0.0513(16) -0.0088(15)
C7 0.072(2) 0.063(2) 0.098(2) -0.0107(19) 0.064(2) -0.0013(17)
C8 0.0546(18) 0.069(2) 0.095(3) 0.001(2) 0.049(2) 0.0045(16)
C9 0.0497(15) 0.0569(19) 0.0684(18) -0.0011(15) 0.0335(14) -0.0034(14)
C10 0.0491(14) 0.0448(14) 0.0492(13) 0.0003(11) 0.0312(12) -0.0059(11)
C11 0.0542(14) 0.0389(13) 0.0422(12) -0.0045(10) 0.0276(12) -0.0093(11)
C12 0.0587(16) 0.0403(14) 0.0357(11) -0.0028(9) 0.0294(12) -0.0072(11)
C13 0.0519(14) 0.0326(13) 0.0324(11) -0.0052(9) 0.0235(10) -0.0064(11)
C14 0.0423(12) 0.0352(12) 0.0346(11) -0.0057(9) 0.0195(10) -0.0027(10)
C15 0.0428(12) 0.0297(11) 0.0339(11) -0.0024(9) 0.0171(10) -0.0040(9)
C16 0.0531(15) 0.0273(11) 0.0418(12) -0.0016(9) 0.0238(11) -0.0024(10)
C17 0.0458(13) 0.0337(12) 0.0454(13) 0.0015(10) 0.0212(11) -0.0047(10)
C18 0.0448(13) 0.0378(13) 0.0417(12) -0.0009(10) 0.0163(11) -0.0026(11)
C19 0.0493(16) 0.055(2) 0.0647(19) 0.0077(16) 0.0179(14) -0.0013(15)
C20 0.0492(18) 0.069(2) 0.074(2) 0.014(2) 0.0110(17) 0.0120(17)
C21 0.070(2) 0.059(2) 0.0522(16) 0.0198(15) 0.0140(15) 0.0140(16)
C22 0.0646(18) 0.0424(15) 0.0444(14) 0.0118(12) 0.0215(13) -0.0011(13)
C23 0.0510(14) 0.0327(12) 0.0305(11) -0.0013(9) 0.0158(11) -0.0019(10)
C24 0.096(3) 0.139(5) 0.083(3) -0.013(3) 0.044(3) -0.024(3)
C25 0.108(3) 0.095(3) 0.130(4) 0.039(3) 0.068(3) 0.012(3)
N1 0.258(7) 0.352(10) 0.376(10) -0.313(9) 0.278(8) -0.253(8)
O1 0.0716(13) 0.0436(11) 0.0521(11) -0.0137(9) 0.0260(10) -0.0029(10)
O2 0.0600(12) 0.0384(10) 0.0587(11) -0.0083(9) 0.0322(10) 0.0011(9)
O3 0.0498(10) 0.0441(11) 0.0490(10) -0.0038(8) 0.0214(8) 0.0024(8)
O4 0.0462(10) 0.0432(11) 0.0569(11) 0.0071(9) 0.0275(9) 0.0026(8)
O5 0.0500(11) 0.0390(10) 0.0599(12) 0.0129(9) 0.0221(10) 0.0062(9)
O6 0.0594(11) 0.0412(10) 0.0628(11) 0.0146(9) 0.0364(10) 0.0026(9)

loop_
_atom_type_symbol
_atom_type_description
_atom_type_scat_dispersion_real
_atom_type_scat_dispersion_imag
_atom_type_scat_source
C C 0.0033 0.0016 'International Tables Vol C Tables 4.2.6.8 and 6.1.1.4'
H H 0.0000 0.0000 'International Tables Vol C Tables 4.2.6.8 and 6.1.1.4'
N N 0.0061 0.0033 'International Tables Vol C Tables 4.2.6.8 and 6.1.1.4'
O O 0.0106 0.0060 'International Tables Vol C Tables 4.2.6.8 and 6.1.1.4'
Cd Cd -0.8075 1.2024 'International Tables Vol C Tables 4.2.6.8 and 6.1.1.4'

loop_
_geom_angle_atom_site_label_1
_geom_angle_atom_site_label_2
_geom_angle_atom_site_label_3
_geom_angle
_geom_angle_site_symmetry_1
_geom_angle_site_symmetry_3
_geom_angle_publ_flag
O2 Cd1 O2 91.85(11) . 2_755 ?
O2 Cd1 O6 136.26(7) . 2_765 ?
O2 Cd1 O6 95.93(7) 2_755 2_765 ?
O2 Cd1 O6 95.93(7) . 1_565 ?
O2 Cd1 O6 136.26(7) 2_755 1_565 ?
O6 Cd1 O6 107.18(10) 2_765 1_565 ?
O2 Cd1 O5 84.57(8) . 1_565 ?
O2 Cd1 O5 170.07(7) 2_755 1_565 ?
O6 Cd1 O5 80.49(7) 2_765 1_565 ?
O6 Cd1 O5 53.52(6) 1_565 1_565 ?
O2 Cd1 O5 170.07(7) . 2_765 ?
O2 Cd1 O5 84.57(8) 2_755 2_765 ?
O6 Cd1 O5 53.52(6) 2_765 2_765 ?
O6 Cd1 O5 80.49(7) 1_565 2_765 ?
O5 Cd1 O5 100.41(10) 1_565 2_765 ?
O2 Cd1 O1 89.34(7) . 2_755 ?
O2 Cd1 O1 53.35(7) 2_755 2_755 ?
O6 Cd1 O1 128.97(7) 2_765 2_755 ?
O6 Cd1 O1 83.70(6) 1_565 2_755 ?
O5 Cd1 O1 135.63(6) 1_565 2_755 ?
O5 Cd1 O1 81.09(7) 2_765 2_755 ?
O2 Cd1 O1 53.35(7) . . ?
O2 Cd1 O1 89.34(7) 2_755 . ?
O6 Cd1 O1 83.70(6) 2_765 . ?
O6 Cd1 O1 128.97(7) 1_565 . ?
O5 Cd1 O1 81.09(7) 1_565 . ?
O5 Cd1 O1 135.63(6) 2_765 . ?
O1 Cd1 O1 128.13(10) 2_755 . ?
O1 C1 O2 121.3(3) . . ?
O1 C1 C2 121.0(3) . . ?
O2 C1 C2 117.7(2) . . ?
C11 C2 C3 118.8(2) . . ?
C11 C2 C1 120.6(2) . . ?
C3 C2 C1 120.6(2) . . ?
O3 C3 C4 117.8(2) . . ?
O3 C3 C2 120.8(2) . . ?
C4 C3 C2 121.3(2) . . ?
C3 C4 C5 119.1(2) . . ?
C3 C4 C12 117.2(2) . . ?
C5 C4 C12 123.6(2) . . ?
C4 C5 C6 123.6(3) . . ?
C4 C5 C10 119.7(2) . . ?
C6 C5 C10 116.7(3) . . ?
C7 C6 C5 121.4(3) . . ?
C7 C6 H6 119.3 . . ?
C5 C6 H6 119.3 . . ?
C6 C7 C8 121.9(3) . . ?
C6 C7 H7 119.1 . . ?
C8 C7 H7 119.1 . . ?
C9 C8 C7 119.2(3) . . ?
C9 C8 H8 120.4 . . ?
C7 C8 H8 120.4 . . ?
C8 C9 C10 120.8(3) . . ?
C8 C9 H9 119.6 . . ?
C10 C9 H9 119.6 . . ?
C11 C10 C9 120.9(3) . . ?
C11 C10 C5 119.1(2) . . ?
C9 C10 C5 120.0(3) . . ?
C2 C11 C10 122.0(2) . . ?
C2 C11 H11 119.0 . . ?
C10 C11 H11 119.0 . . ?
C4 C12 C13 113.5(2) . . ?
C4 C12 H12A 108.9 . . ?
C13 C12 H12A 108.9 . . ?
C4 C12 H12B 108.9 . . ?
C13 C12 H12B 108.9 . . ?
H12A C12 H12B 107.7 . . ?
C14 C13 C23 118.7(2) . . ?
C14 C13 C12 117.4(2) . . ?
C23 C13 C12 123.9(2) . . ?
O4 C14 C13 118.2(2) . . ?
O4 C14 C15 119.6(2) . . ?
C13 C14 C15 122.1(2) . . ?
C17 C15 C14 118.8(2) . . ?
C17 C15 C16 120.2(2) . . ?
C14 C15 C16 121.0(2) . . ?
O6 C16 O5 121.7(2) . . ?
O6 C16 C15 119.7(2) . . ?
O5 C16 C15 118.6(2) . . ?
C15 C17 C18 121.3(2) . . ?
C15 C17 H17 119.3 . . ?
C18 C17 H17 119.3 . . ?
C17 C18 C19 120.2(3) . . ?
C17 C18 C23 119.0(2) . . ?
C19 C18 C23 120.8(3) . . ?
C20 C19 C18 120.5(3) . . ?
C20 C19 H19 119.7 . . ?
C18 C19 H19 119.7 . . ?
C19 C20 C21 119.2(3) . . ?
C19 C20 H20 120.4 . . ?
C21 C20 H20 120.4 . . ?
C22 C21 C20 121.9(3) . . ?
C22 C21 H21 119.0 . . ?
C20 C21 H21 119.0 . . ?
C21 C22 C23 121.2(3) . . ?
C21 C22 H22 119.4 . . ?
C23 C22 H22 119.4 . . ?
C13 C23 C22 123.8(3) . . ?
C13 C23 C18 119.9(2) . . ?
C22 C23 C18 116.4(3) . . ?
N1 C24 H24A 109.5 . . ?
N1 C24 H24B 109.5 . . ?
H24A C24 H24B 109.5 . . ?
N1 C24 H24C 109.5 . . ?
H24A C24 H24C 109.5 . . ?
H24B C24 H24C 109.5 . . ?
N1 C25 H25A 109.5 . . ?
N1 C25 H25B 109.5 . . ?
H25A C25 H25B 109.5 . . ?
N1 C25 H25C 109.5 . . ?
H25A C25 H25C 109.5 . . ?
H25B C25 H25C 109.5 . . ?
C25 N1 C24 145.3(5) . . ?
C25 N1 H1A 100.5 . . ?
C24 N1 H1A 100.5 . . ?
C25 N1 H1B 100.5 . . ?
C24 N1 H1B 100.5 . . ?
H1A N1 H1B 104.3 . . ?
C1 O1 Cd1 86.92(17) . . ?
C1 O2 Cd1 98.25(16) . . ?
C3 O3 H3A 109.5 . . ?
C14 O4 H4A 109.5 . . ?
C16 O5 Cd1 87.77(15) . 1_545 ?
C16 O6 Cd1 97.00(16) . 1_545 ?

loop_
_geom_bond_atom_site_label_1
_geom_bond_atom_site_label_2
_geom_bond_distance
_geom_bond_site_symmetry_2
_geom_bond_publ_flag
Cd1 O2 2.2946(19) . ?
Cd1 O2 2.2946(19) 2_755 ?
Cd1 O6 2.3370(19) 2_765 ?
Cd1 O6 2.3370(19) 1_565 ?
Cd1 O5 2.528(2) 1_565 ?
Cd1 O5 2.528(2) 2_765 ?
Cd1 O1 2.557(2) 2_755 ?
Cd1 O1 2.557(2) . ?
C1 O1 1.238(3) . ?
C1 O2 1.275(4) . ?
C1 C2 1.497(3) . ?
C2 C11 1.364(4) . ?
C2 C3 1.433(3) . ?
C3 O3 1.346(3) . ?
C3 C4 1.390(3) . ?
C4 C5 1.416(4) . ?
C4 C12 1.522(4) . ?
C5 C6 1.427(4) . ?
C5 C10 1.430(4) . ?
C6 C7 1.357(5) . ?
C6 H6 0.9300 . ?
C7 C8 1.397(5) . ?
C7 H7 0.9300 . ?
C8 C9 1.369(5) . ?
C8 H8 0.9300 . ?
C9 C10 1.421(4) . ?
C9 H9 0.9300 . ?
C10 C11 1.405(4) . ?
C11 H11 0.9300 . ?
C12 C13 1.523(4) . ?
C12 H12A 0.9700 . ?
C12 H12B 0.9700 . ?
C13 C14 1.374(3) . ?
C13 C23 1.421(4) . ?
C14 O4 1.358(3) . ?
C14 C15 1.427(3) . ?
C15 C17 1.369(4) . ?
C15 C16 1.500(3) . ?
C16 O6 1.252(3) . ?
C16 O5 1.264(3) . ?
C17 C18 1.413(3) . ?
C17 H17 0.9300 . ?
C18 C19 1.414(4) . ?
C18 C23 1.427(4) . ?
C19 C20 1.375(5) . ?
C19 H19 0.9300 . ?
C20 C21 1.389(5) . ?
C20 H20 0.9300 . ?
C21 C22 1.370(5) . ?
C21 H21 0.9300 . ?
C22 C23 1.424(4) . ?
C22 H22 0.9300 . ?
C24 N1 1.331(6) . ?
C24 H24A 0.9600 . ?
C24 H24B 0.9600 . ?
C24 H24C 0.9600 . ?
C25 N1 1.274(6) . ?
C25 H25A 0.9600 . ?
C25 H25B 0.9600 . ?
C25 H25C 0.9600 . ?
N1 H1A 0.9000 . ?
N1 H1B 0.9000 . ?
O3 H3A 0.8200 . ?
O4 H4A 0.8200 . ?
O5 Cd1 2.528(2) 1_545 ?
O6 Cd1 2.3370(19) 1_545 ?
